data_7207982
loop_
_publ_author_name
'Jayanty, Subbalakshmi'
'Akutagawa, Tomoyuki'
'Nakamura, Takayoshi'

_publ_section_title
;
 Hydrogen-bonded maleate counter anions in tetrathiafulvalene crystals
;
_journal_issue 11
_journal_name_full CrystEngComm
_journal_page_first 3875
_journal_paper_doi 10.1039/c2ce25050k
_journal_volume 14
_journal_year 2012
_chemical_formula_moiety 'C31 H26 O14 S12'
_chemical_formula_sum 'C31 H26 O14 S12'
_chemical_formula_weight 1007.26
_space_group_IT_number 14
_symmetry_cell_setting monoclinic
_symmetry_Int_Tables_number 14
_symmetry_space_group_name_Hall '-P 2ybc'
_symmetry_space_group_name_H-M 'P 1 21/c 1'
_atom_sites_solution_hydrogens geom
_atom_sites_solution_primary direct
_atom_sites_solution_secondary difmap
_cell_angle_alpha 90.0000
_cell_angle_beta 94.6880(16)
_cell_angle_gamma 90.0000
_cell_formula_units_Z 4
_cell_length_a 10.9021(5)
_cell_length_b 29.5810(11)
_cell_length_c 12.2738(7)
_cell_measurement_reflns_used 39031
_cell_measurement_temperature 100
_cell_measurement_theta_max 27.48
_cell_measurement_theta_min 3.17
_cell_volume 3945.0(3)
_computing_cell_refinement 'RAPID AUTO'
_computing_data_collection 'RAPID AUTO (Rigaku, ????)'
_computing_data_reduction 'RAPID AUTO'
_computing_molecular_graphics 'CrystalStructure 4.0'
_computing_publication_material 'CrystalStructure 4.0 (Rigaku, 2010)'
_computing_structure_refinement 'CRYSTALS (Carruthers, et al., 1999)'
_computing_structure_solution 'SIR2002 (Burla, et al., 2003)'
_diffrn_ambient_temperature 100
_diffrn_detector_area_resol_mean 10.000
_diffrn_measured_fraction_theta_full 0.997
_diffrn_measured_fraction_theta_max 0.997
_diffrn_measurement_device_type 'Rigaku R-AXIS RAPID'
_diffrn_measurement_method \w
_diffrn_radiation_type 'Mo K\a'
_diffrn_radiation_wavelength 0.71075
_diffrn_reflns_av_R_equivalents 0.0807
_diffrn_reflns_limit_h_max 14
_diffrn_reflns_limit_h_min -14
_diffrn_reflns_limit_k_max 37
_diffrn_reflns_limit_k_min -38
_diffrn_reflns_limit_l_max 15
_diffrn_reflns_limit_l_min -15
_diffrn_reflns_number 57658
_diffrn_reflns_theta_full 27.49
_diffrn_reflns_theta_max 27.49
_diffrn_standards_number 0
_exptl_absorpt_coefficient_mu 0.731
_exptl_absorpt_correction_T_max 0.930
_exptl_absorpt_correction_T_min 0.661
_exptl_absorpt_correction_type multi-scan
_exptl_absorpt_process_details 'ABSCOR (Rigaku, 1995)'
_exptl_crystal_colour black
_exptl_crystal_density_diffrn 1.696
_exptl_crystal_density_method 'not measured'
_exptl_crystal_description needle
_exptl_crystal_F_000 2064.00
_exptl_crystal_size_max 0.400
_exptl_crystal_size_mid 0.100
_exptl_crystal_size_min 0.100
_refine_diff_density_max 1.770
_refine_diff_density_min -0.607
_refine_ls_extinction_method none
_refine_ls_goodness_of_fit_ref 1.074
_refine_ls_hydrogen_treatment mixed
_refine_ls_number_parameters 545
_refine_ls_number_reflns 5976
_refine_ls_R_factor_gt 0.0542
_refine_ls_shift/su_max 0.000
_refine_ls_structure_factor_coef Fsqd
_refine_ls_weighting_details
;
Chebychev polynomial with 3 parameters (Carruthers & Watkin, 1979)
1231.0200 1700.1900 501.6750
;
_refine_ls_weighting_scheme calc
_refine_ls_wR_factor_ref 0.0785
_reflns_number_gt 5310
_reflns_number_total 9016
_reflns_threshold_expression F^2^>2.0\s(F^2^)
_cod_data_source_file c2ce25050k.txt
_cod_data_source_block takuta
_cod_database_code 7207982

loop_
_symmetry_equiv_pos_site_id
_symmetry_equiv_pos_as_xyz
1 +X,+Y,+Z
2 -X,1/2+Y,1/2-Z
3 -X,-Y,-Z
4 +X,1/2-Y,1/2+Z

loop_
_atom_site_label
_atom_site_type_symbol
_atom_site_fract_x
_atom_site_fract_y
_atom_site_fract_z
_atom_site_U_iso_or_equiv
_atom_site_adp_type
_atom_site_occupancy
_atom_site_symmetry_multiplicity
_atom_site_calc_flag
_atom_site_refinement_flags
S(1) S 0.24798(9) 0.23308(3) 0.36236(7) 0.0186(3) Uani 1.0 4 d .
S(2) S 0.26649(9) 0.17353(3) 0.55263(7) 0.0176(3) Uani 1.0 4 d .
S(3) S 0.13120(9) 0.14881(3) 0.21429(8) 0.0227(3) Uani 1.0 4 d .
S(4) S 0.14390(9) 0.09288(3) 0.41106(8) 0.0227(3) Uani 1.0 4 d .
S(5) S 0.59073(9) 0.23806(3) 0.36644(7) 0.0182(3) Uani 1.0 4 d .
S(6) S 0.60103(9) 0.17400(3) 0.55231(7) 0.0179(2) Uani 1.0 4 d .
S(7) S 0.46879(9) 0.16024(3) 0.20671(8) 0.0229(3) Uani 1.0 4 d .
S(8) S 0.47972(9) 0.09655(3) 0.39307(8) 0.0234(3) Uani 1.0 4 d .
S(9) S 0.93065(9) 0.24267(3) 0.37910(7) 0.0185(2) Uani 1.0 4 d .
S(10) S 0.94557(9) 0.18112(3) 0.56660(7) 0.0173(2) Uani 1.0 4 d .
S(11) S 0.81419(9) 0.16051(3) 0.22597(7) 0.0222(3) Uani 1.0 4 d .
S(12) S 0.82689(9) 0.10194(3) 0.41747(8) 0.0211(3) Uani 1.0 4 d .
O(1) O -0.5307(3) 0.15389(9) 0.9366(3) 0.0241(7) Uani 1.0 4 d .
O(2) O -0.6399(3) 0.17525(9) 0.7864(3) 0.0241(7) Uani 1.0 4 d .
O(3) O -0.4105(3) 0.08551(9) 0.9990(3) 0.0266(8) Uani 1.0 4 d .
O(4) O -0.3841(3) 0.01605(9) 0.9349(3) 0.0304(8) Uani 1.0 4 d .
O(5) O -0.1892(3) 0.14844(9) 0.9345(3) 0.0231(7) Uani 1.0 4 d .
O(6) O -0.2991(3) 0.17435(9) 0.7888(3) 0.0266(8) Uani 1.0 4 d .
O(7) O -0.0887(3) 0.07580(9) 0.9858(3) 0.0252(7) Uani 1.0 4 d .
O(8) O -0.0515(3) 0.00985(8) 0.9093(3) 0.0236(7) Uani 1.0 4 d .
O(9) O 0.1419(3) 0.14262(10) 0.9354(3) 0.0235(7) Uani 1.0 4 d .
O(10) O 0.0436(3) 0.17498(9) 0.7916(2) 0.0238(7) Uani 1.0 4 d .
O(11) O 0.2395(3) 0.06894(9) 0.9751(3) 0.0258(8) Uani 1.0 4 d .
O(12) O 0.2722(3) 0.00474(9) 0.8882(3) 0.0282(8) Uani 1.0 4 d .
O(13) O 0.9723(8) -0.0111(3) 0.4486(7) 0.0492(18) Uiso 0.5000 4 d .
O(15) O 0.7571(8) 0.0137(3) 0.5277(8) 0.0011(16) Uiso 0.2500 4 d .
O(16) O 0.6120(10) 0.0262(3) 0.6020(8) 0.0101(18) Uiso 0.2500 4 d .
O(17) O 0.5961(6) -0.01541(18) 0.4135(5) 0.0261(12) Uiso 0.5000 4 d .
O(18) O 0.7610(9) 0.0101(3) 0.4850(9) 0.0082(19) Uiso 0.2500 4 d .
O(19) O 0.5598(11) 0.0182(4) 0.5803(9) 0.018(2) Uiso 0.2500 4 d .
C(1) C 0.2228(4) 0.18016(12) 0.4154(3) 0.0173(9) Uani 1.0 4 d .
C(2) C 0.3158(4) 0.22849(12) 0.5727(3) 0.0193(9) Uani 1.0 4 d .
C(3) C 0.3075(4) 0.25603(12) 0.4847(3) 0.0196(9) Uani 1.0 4 d .
C(4) C 0.1705(4) 0.14475(12) 0.3526(3) 0.0176(9) Uani 1.0 4 d .
C(5) C 0.0850(4) 0.09288(14) 0.1993(4) 0.0279(11) Uani 1.0 4 d .
C(6) C 0.0922(4) 0.06758(14) 0.2896(4) 0.0276(11) Uani 1.0 4 d .
C(7) C 0.5594(4) 0.18375(12) 0.4136(3) 0.0171(9) Uani 1.0 4 d .
C(8) C 0.6505(4) 0.22933(12) 0.5785(3) 0.0193(9) Uani 1.0 4 d .
C(9) C 0.6456(4) 0.25812(12) 0.4944(3) 0.0219(10) Uani 1.0 4 d .
C(10) C 0.5091(4) 0.15118(12) 0.3461(3) 0.0190(9) Uani 1.0 4 d .
C(11) C 0.4174(4) 0.10486(14) 0.1818(4) 0.0293(11) Uani 1.0 4 d .
C(12) C 0.4224(4) 0.07650(14) 0.2657(4) 0.0295(11) Uani 1.0 4 d .
C(13) C 0.9039(4) 0.18950(12) 0.4298(3) 0.0174(9) Uani 1.0 4 d .
C(14) C 0.9967(4) 0.23607(12) 0.5896(3) 0.0184(9) Uani 1.0 4 d .
C(15) C 0.9898(4) 0.26410(12) 0.5035(3) 0.0209(9) Uani 1.0 4 d .
C(16) C 0.8530(4) 0.15477(12) 0.3642(3) 0.0185(9) Uani 1.0 4 d .
C(17) C 0.7675(4) 0.10502(14) 0.2054(4) 0.0256(10) Uani 1.0 4 d .
C(18) C 0.7749(4) 0.07831(13) 0.2941(4) 0.0262(11) Uani 1.0 4 d .
C(19) C -0.5768(4) 0.14688(12) 0.8351(3) 0.0192(9) Uani 1.0 4 d .
C(20) C -0.5538(4) 0.10274(13) 0.7817(3) 0.0230(10) Uani 1.0 4 d .
C(21) C -0.4981(4) 0.06501(14) 0.8203(4) 0.0270(11) Uani 1.0 4 d .
C(22) C -0.4272(4) 0.05621(12) 0.9267(3) 0.0216(10) Uani 1.0 4 d .
C(23) C -0.2378(4) 0.14452(12) 0.8334(3) 0.0184(9) Uani 1.0 4 d .
C(24) C -0.2176(4) 0.10169(13) 0.7704(3) 0.0221(10) Uani 1.0 4 d .
C(25) C -0.1630(4) 0.06267(12) 0.7996(3) 0.0219(10) Uani 1.0 4 d .
C(26) C -0.0975(4) 0.04936(12) 0.9074(4) 0.0219(10) Uani 1.0 4 d .
C(27) C 0.0983(4) 0.14254(12) 0.8324(3) 0.0188(9) Uani 1.0 4 d .
C(28) C 0.1139(4) 0.10147(12) 0.7638(3) 0.0219(10) Uani 1.0 4 d .
C(29) C 0.1651(4) 0.06095(13) 0.7863(4) 0.0233(10) Uani 1.0 4 d .
C(30) C 0.2282(4) 0.04451(12) 0.8910(4) 0.0231(10) Uani 1.0 4 d .
C(31) C 0.6505(6) 0.00680(19) 0.5037(5) 0.0496(13) Uiso 1.0 4 d .
H(1) H 0.3479 0.2390 0.6424 0.0232 Uiso 1.0 4 calc R
H(2) H 0.3327 0.2868 0.4898 0.0236 Uiso 1.0 4 calc R
H(3) H 0.0575 0.0808 0.1298 0.0332 Uiso 1.0 4 calc R
H(4) H 0.0680 0.0367 0.2871 0.0329 Uiso 1.0 4 calc R
H(5) H 0.6799 0.2386 0.6500 0.0230 Uiso 1.0 4 calc R
H(6) H 0.6710 0.2887 0.5044 0.0264 Uiso 1.0 4 calc R
H(7) H 0.3876 0.0955 0.1104 0.0351 Uiso 1.0 4 calc R
H(8) H 0.3947 0.0462 0.2565 0.0356 Uiso 1.0 4 calc R
H(9) H 1.0279 0.2458 0.6602 0.0221 Uiso 1.0 4 calc R
H(10) H 1.0167 0.2946 0.5106 0.0250 Uiso 1.0 4 calc R
H(11) H 0.7386 0.0941 0.1352 0.0306 Uiso 1.0 4 calc R
H(12) H 0.7514 0.0474 0.2889 0.0313 Uiso 1.0 4 calc R
H(13) H -0.5845 0.1011 0.7071 0.0278 Uiso 1.0 4 calc R
H(14) H -0.5043 0.0401 0.7714 0.0321 Uiso 1.0 4 calc R
H(15) H -0.2501 0.1028 0.6962 0.0264 Uiso 1.0 4 calc R
H(16) H -0.1651 0.0402 0.7442 0.0261 Uiso 1.0 4 calc R
H(17) H 0.0816 0.1048 0.6899 0.0263 Uiso 1.0 4 calc R
H(18) H 0.1605 0.0399 0.7276 0.0278 Uiso 1.0 4 calc R
H(19) H 0.171(7) 0.118(3) 0.943(6) 0.07(3) Uiso 1.0 4 d .
H(20) H -0.161(7) 0.118(3) 0.953(6) 0.08(3) Uiso 1.0 4 d .
H(21) H -0.476(6) 0.129(2) 0.958(5) 0.060(18) Uiso 1.0 4 d .

loop_
_atom_site_aniso_label
_atom_site_aniso_U_11
_atom_site_aniso_U_22
_atom_site_aniso_U_33
_atom_site_aniso_U_12
_atom_site_aniso_U_13
_atom_site_aniso_U_23
S(1) 0.0218(5) 0.0174(4) 0.0167(4) 0.0010(4) 0.0022(4) 0.0031(4)
S(2) 0.0201(5) 0.0175(4) 0.0151(4) 0.0005(4) 0.0002(4) 0.0017(3)
S(3) 0.0206(5) 0.0307(5) 0.0164(5) 0.0017(4) -0.0015(4) -0.0020(4)
S(4) 0.0238(5) 0.0169(4) 0.0266(5) 0.0003(4) -0.0019(4) 0.0018(4)
S(5) 0.0202(5) 0.0182(4) 0.0161(4) -0.0003(4) 0.0008(4) 0.0029(4)
S(6) 0.0198(5) 0.0185(4) 0.0152(4) 0.0005(4) 0.0009(4) 0.0024(3)
S(7) 0.0207(5) 0.0305(5) 0.0172(5) -0.0002(4) -0.0007(4) -0.0018(4)
S(8) 0.0214(5) 0.0183(5) 0.0302(5) -0.0014(4) 0.0008(4) 0.0012(4)
S(9) 0.0205(5) 0.0176(4) 0.0172(4) 0.0005(4) 0.0010(4) 0.0030(4)
S(10) 0.0191(5) 0.0174(4) 0.0153(4) -0.0002(4) 0.0004(4) 0.0020(3)
S(11) 0.0207(5) 0.0292(5) 0.0163(5) 0.0019(4) -0.0012(4) -0.0004(4)
S(12) 0.0232(5) 0.0176(4) 0.0224(5) -0.0008(4) 0.0007(4) -0.0009(4)
O(1) 0.0290(16) 0.0219(14) 0.0208(14) 0.0035(12) -0.0025(12) -0.0008(11)
O(2) 0.0262(15) 0.0238(13) 0.0222(13) 0.0044(12) 0.0013(12) 0.0022(11)
O(3) 0.0291(16) 0.0259(14) 0.0232(14) 0.0040(12) -0.0073(12) -0.0007(11)
O(4) 0.0357(18) 0.0250(14) 0.0296(16) 0.0087(13) -0.0014(14) 0.0029(12)
O(5) 0.0285(16) 0.0198(13) 0.0204(13) 0.0026(11) -0.0024(12) -0.0006(10)
O(6) 0.0331(17) 0.0213(14) 0.0248(14) 0.0073(12) -0.0000(13) 0.0015(11)
O(7) 0.0305(16) 0.0227(13) 0.0209(14) 0.0057(12) -0.0060(12) -0.0012(11)
O(8) 0.0256(16) 0.0175(13) 0.0267(15) 0.0053(11) -0.0041(12) -0.0003(11)
O(9) 0.0290(16) 0.0208(14) 0.0204(14) 0.0048(12) -0.0007(12) 0.0004(11)
O(10) 0.0296(16) 0.0198(13) 0.0216(14) 0.0046(11) 0.0004(12) -0.0007(11)
O(11) 0.0303(17) 0.0243(14) 0.0217(14) 0.0061(12) -0.0037(12) -0.0010(11)
O(12) 0.0361(18) 0.0189(13) 0.0284(15) 0.0070(12) -0.0041(13) 0.0008(11)
C(1) 0.0160(18) 0.0196(17) 0.0161(17) 0.0045(14) 0.0005(14) 0.0026(13)
C(2) 0.0183(19) 0.0192(17) 0.0207(18) -0.0011(14) 0.0029(15) -0.0035(14)
C(3) 0.019(2) 0.0184(17) 0.0211(18) 0.0009(14) 0.0030(15) -0.0008(14)
C(4) 0.0149(18) 0.0202(17) 0.0176(17) 0.0008(14) 0.0012(14) 0.0021(14)
C(5) 0.022(2) 0.032(2) 0.030(2) 0.0011(16) -0.0020(17) -0.0136(17)
C(6) 0.020(2) 0.0239(19) 0.038(3) -0.0009(16) -0.0016(18) -0.0082(17)
C(7) 0.0142(18) 0.0204(17) 0.0172(17) -0.0006(14) 0.0033(14) 0.0042(13)
C(8) 0.0180(19) 0.0217(17) 0.0180(17) -0.0005(15) 0.0012(15) -0.0022(14)
C(9) 0.022(2) 0.0186(17) 0.0249(19) -0.0001(15) 0.0030(16) -0.0008(15)
C(10) 0.020(2) 0.0210(17) 0.0163(17) 0.0003(14) 0.0019(15) 0.0015(14)
C(11) 0.024(3) 0.036(3) 0.028(2) -0.0033(18) 0.0011(17) -0.0138(18)
C(12) 0.024(3) 0.025(2) 0.040(3) -0.0029(16) 0.0063(19) -0.0136(18)
C(13) 0.0162(18) 0.0197(17) 0.0161(17) 0.0006(14) 0.0006(14) 0.0043(13)
C(14) 0.0187(19) 0.0190(17) 0.0177(17) -0.0013(14) 0.0030(15) -0.0033(14)
C(15) 0.021(2) 0.0186(17) 0.0228(18) -0.0000(14) 0.0021(15) -0.0014(14)
C(16) 0.0170(19) 0.0218(18) 0.0168(17) 0.0027(14) 0.0016(15) 0.0011(14)
C(17) 0.019(2) 0.030(2) 0.028(2) 0.0002(16) -0.0011(16) -0.0104(16)
C(18) 0.024(3) 0.0246(19) 0.030(2) -0.0009(16) 0.0005(17) -0.0100(16)
C(19) 0.0169(19) 0.0210(17) 0.0200(18) 0.0003(14) 0.0019(15) 0.0008(14)
C(20) 0.025(3) 0.030(2) 0.0142(17) 0.0024(16) 0.0025(15) -0.0032(15)
C(21) 0.032(3) 0.0251(19) 0.0231(19) 0.0065(17) -0.0010(17) -0.0012(16)
C(22) 0.018(2) 0.0237(18) 0.0233(19) 0.0016(15) 0.0039(16) 0.0014(15)
C(23) 0.0193(19) 0.0186(17) 0.0175(17) -0.0021(14) 0.0038(15) 0.0011(14)
C(24) 0.026(3) 0.0240(18) 0.0163(18) 0.0026(16) -0.0001(15) -0.0025(14)
C(25) 0.025(2) 0.0213(18) 0.0191(18) 0.0030(15) -0.0018(16) -0.0032(14)
C(26) 0.023(2) 0.0178(17) 0.0242(19) -0.0015(15) -0.0014(16) 0.0017(14)
C(27) 0.0194(19) 0.0182(17) 0.0186(18) -0.0014(14) 0.0009(15) 0.0005(14)
C(28) 0.024(2) 0.0231(18) 0.0183(18) -0.0019(16) 0.0010(15) 0.0004(14)
C(29) 0.026(3) 0.0204(18) 0.0232(19) 0.0022(15) -0.0024(16) -0.0023(15)
C(30) 0.025(3) 0.0180(17) 0.025(2) -0.0014(15) -0.0018(17) 0.0023(15)

loop_
_atom_type_symbol
_atom_type_description
_atom_type_scat_dispersion_real
_atom_type_scat_dispersion_imag
_atom_type_scat_source
C C 0.0033 0.0016
;
International Tables for Crystallography
(1992, Vol. C, Tables 4.2.6.8 and 6.1.1.4)
;
H H 0.0000 0.0000
;
International Tables for Crystallography
(1992, Vol. C, Table 6.1.1.4)
;
O O 0.0106 0.0060
;
International Tables for Crystallography
(1992, Vol. C, Tables 4.2.6.8 and 6.1.1.4)
;
S S 0.1246 0.1234
;
International Tables for Crystallography
(1992, Vol. C, Tables 4.2.6.8 and 6.1.1.4)
;

loop_
_geom_angle_atom_site_label_1
_geom_angle_atom_site_label_2
_geom_angle_atom_site_label_3
_geom_angle
_geom_angle_publ_flag
_geom_angle_site_symmetry_1
_geom_angle_site_symmetry_3
C(1) S(1) C(3) 95.09(17) yes . .
C(1) S(2) C(2) 95.19(18) yes . .
C(4) S(3) C(5) 94.87(19) yes . .
C(4) S(4) C(6) 94.64(19) yes . .
C(7) S(5) C(9) 94.38(17) yes . .
C(7) S(6) C(8) 94.39(18) yes . .
C(10) S(7) C(11) 94.51(19) yes . .
C(10) S(8) C(12) 94.63(19) yes . .
C(13) S(9) C(15) 94.43(18) yes . .
C(13) S(10) C(14) 94.55(18) yes . .
C(16) S(11) C(17) 95.49(19) yes . .
C(16) S(12) C(18) 94.99(19) yes . .
O(16) O(15) O(18) 129.0(15) yes . .
O(16) O(15) C(31) 47.8(5) yes . .
O(18) O(15) C(31) 82.9(14) yes . .
O(15) O(16) O(19) 117.4(14) yes . .
O(15) O(16) C(31) 38.2(5) yes . .
O(19) O(16) C(31) 79.4(13) yes . .
O(19) O(17) C(31) 110.5(6) yes 3_656 .
O(15) O(18) C(31) 71.7(14) yes . .
O(16) O(19) O(17) 146.7(16) yes . 3_656
O(16) O(19) C(31) 74.5(14) yes . .
O(17) O(19) C(31) 138.3(8) yes 3_656 .
S(1) C(1) S(2) 115.6(2) yes . .
S(1) C(1) C(4) 122.9(3) yes . .
S(2) C(1) C(4) 121.5(3) yes . .
S(2) C(2) C(3) 117.1(3) yes . .
S(1) C(3) C(2) 117.0(3) yes . .
S(3) C(4) S(4) 115.8(2) yes . .
S(3) C(4) C(1) 123.4(3) yes . .
S(4) C(4) C(1) 120.8(3) yes . .
S(3) C(5) C(6) 116.7(4) yes . .
S(4) C(6) C(5) 117.9(4) yes . .
S(5) C(7) S(6) 115.5(2) yes . .
S(5) C(7) C(10) 122.0(3) yes . .
S(6) C(7) C(10) 122.5(3) yes . .
S(6) C(8) C(9) 117.6(3) yes . .
S(5) C(9) C(8) 118.0(3) yes . .
S(7) C(10) S(8) 115.1(2) yes . .
S(7) C(10) C(7) 123.0(3) yes . .
S(8) C(10) C(7) 122.0(3) yes . .
S(7) C(11) C(12) 117.6(4) yes . .
S(8) C(12) C(11) 118.1(4) yes . .
S(9) C(13) S(10) 116.4(2) yes . .
S(9) C(13) C(16) 122.3(3) yes . .
S(10) C(13) C(16) 121.3(3) yes . .
S(10) C(14) C(15) 117.1(3) yes . .
S(9) C(15) C(14) 117.5(3) yes . .
S(11) C(16) S(12) 115.3(2) yes . .
S(11) C(16) C(13) 123.4(3) yes . .
S(12) C(16) C(13) 121.3(3) yes . .
S(11) C(17) C(18) 116.3(4) yes . .
S(12) C(18) C(17) 117.9(3) yes . .
O(1) C(19) O(2) 120.9(4) yes . .
O(1) C(19) C(20) 119.2(4) yes . .
O(2) C(19) C(20) 119.9(4) yes . .
C(19) C(20) C(21) 131.5(4) yes . .
C(20) C(21) C(22) 130.2(4) yes . .
O(3) C(22) O(4) 124.1(4) yes . .
O(3) C(22) C(21) 122.7(4) yes . .
O(4) C(22) C(21) 113.2(4) yes . .
O(5) C(23) O(6) 121.9(4) yes . .
O(5) C(23) C(24) 119.6(4) yes . .
O(6) C(23) C(24) 118.5(4) yes . .
C(23) C(24) C(25) 132.0(4) yes . .
C(24) C(25) C(26) 129.2(4) yes . .
O(7) C(26) O(8) 124.1(4) yes . .
O(7) C(26) C(25) 121.3(4) yes . .
O(8) C(26) C(25) 114.6(4) yes . .
O(9) C(27) O(10) 121.4(4) yes . .
O(9) C(27) C(28) 119.6(4) yes . .
O(10) C(27) C(28) 118.9(4) yes . .
C(27) C(28) C(29) 132.4(4) yes . .
C(28) C(29) C(30) 128.7(4) yes . .
O(11) C(30) O(12) 122.8(4) yes . .
O(11) C(30) C(29) 121.9(4) yes . .
O(12) C(30) C(29) 115.4(4) yes . .
O(15) C(31) O(16) 94.0(7) yes . .
O(15) C(31) O(17) 128.8(7) yes . .
O(15) C(31) O(18) 25.4(7) yes . .
O(15) C(31) O(19) 119.9(8) yes . .
O(16) C(31) O(17) 137.1(7) yes . .
O(16) C(31) O(18) 118.5(8) yes . .
O(16) C(31) O(19) 26.1(6) yes . .
O(17) C(31) O(18) 104.3(7) yes . .
O(17) C(31) O(19) 111.0(7) yes . .
O(18) C(31) O(19) 144.6(8) yes . .
C(19) O(1) H(21) 108(4) no . .
C(22) O(3) H(21) 108(3) no . .
C(23) O(5) H(20) 104(4) no . .
C(26) O(7) H(20) 108(3) no . .
C(27) O(9) H(19) 102(5) no . .
S(2) C(2) H(1) 121.673 no . .
C(3) C(2) H(1) 121.261 no . .
S(1) C(3) H(2) 121.335 no . .
C(2) C(3) H(2) 121.618 no . .
S(3) C(5) H(3) 121.467 no . .
C(6) C(5) H(3) 121.804 no . .
S(4) C(6) H(4) 121.144 no . .
C(5) C(6) H(4) 120.913 no . .
S(6) C(8) H(5) 121.151 no . .
C(9) C(8) H(5) 121.250 no . .
S(5) C(9) H(6) 121.047 no . .
C(8) C(9) H(6) 120.945 no . .
S(7) C(11) H(7) 120.949 no . .
C(12) C(11) H(7) 121.411 no . .
S(8) C(12) H(8) 121.075 no . .
C(11) C(12) H(8) 120.795 no . .
S(10) C(14) H(9) 121.320 no . .
C(15) C(14) H(9) 121.579 no . .
S(9) C(15) H(10) 121.247 no . .
C(14) C(15) H(10) 121.242 no . .
S(11) C(17) H(11) 121.799 no . .
C(18) C(17) H(11) 121.911 no . .
S(12) C(18) H(12) 121.114 no . .
C(17) C(18) H(12) 120.989 no . .
C(19) C(20) H(13) 114.148 no . .
C(21) C(20) H(13) 114.384 no . .
C(20) C(21) H(14) 114.647 no . .
C(22) C(21) H(14) 115.114 no . .
C(23) C(24) H(15) 113.828 no . .
C(25) C(24) H(15) 114.196 no . .
C(24) C(25) H(16) 115.401 no . .
C(26) C(25) H(16) 115.377 no . .
C(27) C(28) H(17) 113.808 no . .
C(29) C(28) H(17) 113.826 no . .
C(28) C(29) H(18) 115.647 no . .
C(30) C(29) H(18) 115.639 no . .
O(5) H(20) O(7) 167(7) no . .
O(1) H(21) O(3) 170(7) no . .

loop_
_geom_bond_atom_site_label_1
_geom_bond_atom_site_label_2
_geom_bond_distance
_geom_bond_publ_flag
_geom_bond_site_symmetry_2
S(1) C(1) 1.726(4) yes .
S(1) C(3) 1.726(4) yes .
S(2) C(1) 1.724(4) yes .
S(2) C(2) 1.724(4) yes .
S(3) C(4) 1.721(4) yes .
S(3) C(5) 1.735(5) yes .
S(4) C(4) 1.728(4) yes .
S(4) C(6) 1.721(5) yes .
S(5) C(7) 1.751(4) yes .
S(5) C(9) 1.739(4) yes .
S(6) C(7) 1.749(4) yes .
S(6) C(8) 1.745(4) yes .
S(7) C(10) 1.752(4) yes .
S(7) C(11) 1.750(5) yes .
S(8) C(10) 1.754(4) yes .
S(8) C(12) 1.739(5) yes .
S(9) C(13) 1.725(4) yes .
S(9) C(15) 1.729(4) yes .
S(10) C(13) 1.721(4) yes .
S(10) C(14) 1.734(4) yes .
S(11) C(16) 1.723(4) yes .
S(11) C(17) 1.731(5) yes .
S(12) C(16) 1.727(4) yes .
S(12) C(18) 1.721(5) yes .
O(1) C(19) 1.321(5) yes .
O(2) C(19) 1.212(5) yes .
O(3) C(22) 1.243(5) yes .
O(4) C(22) 1.279(5) yes .
O(5) C(23) 1.314(5) yes .
O(6) C(23) 1.211(5) yes .
O(7) C(26) 1.237(5) yes .
O(8) C(26) 1.272(5) yes .
O(9) C(27) 1.314(5) yes .
O(10) C(27) 1.216(5) yes .
O(11) C(30) 1.258(5) yes .
O(12) C(30) 1.272(5) yes .
O(13) O(13) 1.504(11) yes 3_756
O(15) O(16) 1.925(14) yes .
O(15) O(18) 0.540(15) yes .
O(15) C(31) 1.194(10) yes .
O(16) O(19) 0.652(15) yes .
O(16) C(31) 1.429(12) yes .
O(17) O(19) 1.710(14) yes 3_656
O(17) C(31) 1.379(8) yes .
O(18) C(31) 1.248(12) yes .
O(19) C(31) 1.458(13) yes .
C(1) C(4) 1.395(5) yes .
C(2) C(3) 1.350(6) yes .
C(5) C(6) 1.335(6) yes .
C(7) C(10) 1.357(5) yes .
C(8) C(9) 1.336(6) yes .
C(11) C(12) 1.326(6) yes .
C(13) C(16) 1.393(5) yes .
C(14) C(15) 1.340(6) yes .
C(17) C(18) 1.342(6) yes .
C(19) C(20) 1.491(6) yes .
C(20) C(21) 1.338(6) yes .
C(21) C(22) 1.485(6) yes .
C(23) C(24) 1.510(6) yes .
C(24) C(25) 1.334(6) yes .
C(25) C(26) 1.503(6) yes .
C(27) C(28) 1.496(6) yes .
C(28) C(29) 1.341(6) yes .
C(29) C(30) 1.488(6) yes .
O(1) H(21) 0.97(6) no .
O(3) H(21) 1.54(6) no .
O(5) H(20) 0.97(8) no .
O(7) H(20) 1.52(7) no .
O(9) H(19) 0.81(7) no .
C(2) H(1) 0.950 no .
C(3) H(2) 0.950 no .
C(5) H(3) 0.950 no .
C(6) H(4) 0.950 no .
C(8) H(5) 0.950 no .
C(9) H(6) 0.950 no .
C(11) H(7) 0.950 no .
C(12) H(8) 0.950 no .
C(14) H(9) 0.950 no .
C(15) H(10) 0.950 no .
C(17) H(11) 0.950 no .
C(18) H(12) 0.950 no .
C(20) H(13) 0.950 no .
C(21) H(14) 0.950 no .
C(24) H(15) 0.950 no .
C(25) H(16) 0.950 no .
C(28) H(17) 0.950 no .
C(29) H(18) 0.950 no .

loop_
_geom_contact_atom_site_label_1
_geom_contact_atom_site_label_2
_geom_contact_distance
_geom_contact_publ_flag
_geom_contact_site_symmetry_2
S(1) S(3) 3.2802(13) no .
S(2) S(4) 3.1808(13) no .
S(5) S(7) 3.2379(13) no .
S(6) S(8) 3.2242(13) no .
S(9) S(11) 3.2651(13) no .
S(10) S(12) 3.1817(13) no .
O(1) C(21) 3.026(5) no .
O(1) C(22) 3.108(5) no .
O(3) C(19) 3.167(5) no .
O(3) C(20) 3.022(5) no .
O(5) C(25) 3.056(5) no .
O(5) C(26) 3.123(5) no .
O(7) C(23) 3.126(5) no .
O(7) C(24) 2.990(5) no .
O(9) O(11) 2.457(4) no .
O(9) C(29) 3.053(5) no .
O(9) C(30) 3.113(5) no .
O(11) C(27) 3.120(5) no .
O(11) C(28) 2.991(5) no .
O(16) O(19) 3.091(14) no 3_656
O(16) C(31) 3.196(12) no 3_656
O(17) O(17) 3.234(9) no 3_656
O(19) O(19) 2.515(15) no 3_656
C(19) C(22) 3.289(5) no .
C(23) C(26) 3.295(5) no .
C(27) C(30) 3.281(5) no .
C(31) C(31) 3.299(9) no 3_656
S(1) S(9) 3.4939(14) no 1_455
S(1) O(2) 3.147(3) no 4_654
S(1) O(10) 3.578(3) no 4_554
S(1) C(15) 3.544(5) no 1_455
S(2) S(10) 3.5240(14) no 1_455
S(2) O(2) 2.966(3) no 1_655
S(2) C(14) 3.536(4) no 1_455
S(3) S(11) 3.4880(14) no 1_455
S(3) O(9) 3.439(3) no 1_554
S(3) C(11) 3.433(5) no .
S(4) S(12) 3.4737(14) no 1_455
S(4) O(13) 3.283(8) no 3_656
S(4) O(15) 3.396(8) no 3_656
S(4) O(18) 3.429(9) no 3_656
S(5) O(1) 3.591(3) no 4_654
S(5) O(6) 3.042(3) no 4_654
S(5) C(3) 3.558(4) no .
S(6) O(6) 3.015(3) no 1_655
S(6) C(2) 3.529(4) no .
S(7) O(1) 3.321(3) no 1_654
S(8) O(16) 3.518(9) no .
S(8) O(17) 3.548(6) no .
S(8) O(17) 3.522(6) no 3_656
S(8) O(19) 3.330(10) no .
S(8) O(19) 3.441(10) no 3_656
S(8) C(18) 3.572(5) no .
S(8) C(31) 3.456(6) no .
S(9) S(1) 3.4939(14) no 1_655
S(9) O(5) 3.562(3) no 4_654
S(9) O(10) 2.970(3) no 4_654
S(9) C(9) 3.548(5) no .
S(10) S(2) 3.5240(14) no 1_655
S(10) O(10) 2.884(3) no 1_655
S(10) C(8) 3.533(4) no .
S(11) S(3) 3.4880(14) no 1_655
S(11) O(5) 3.593(3) no 1_654
S(12) S(4) 3.4737(14) no 1_655
S(12) O(15) 3.064(8) no .
S(12) O(18) 2.947(9) no .
S(12) C(6) 3.550(5) no 1_655
O(1) S(5) 3.591(3) no 4_455
O(1) S(7) 3.321(3) no 1_456
O(1) O(6) 3.283(5) no .
O(1) O(9) 3.583(5) no 1_455
O(1) C(3) 3.276(5) no 4_455
O(1) C(9) 3.279(5) no 4_455
O(1) C(11) 3.429(6) no 1_456
O(1) C(23) 3.541(5) no .
O(2) S(1) 3.147(3) no 4_455
O(2) S(2) 2.966(3) no 1_455
O(2) O(9) 3.263(5) no 1_455
O(2) O(10) 3.456(4) no 1_455
O(2) C(2) 3.063(5) no 1_455
O(2) C(3) 3.258(5) no 4_455
O(2) C(27) 3.109(5) no 1_455
O(2) C(28) 3.453(5) no 1_455
O(3) O(5) 3.198(5) no .
O(3) O(7) 3.537(5) no .
O(3) O(12) 3.313(4) no 3_557
O(3) C(11) 3.094(6) no 1_456
O(3) C(17) 3.117(5) no 1_456
O(3) C(23) 3.368(5) no .
O(4) O(4) 3.241(5) no 3_457
O(4) O(11) 3.121(4) no 3_557
O(4) O(12) 2.479(4) no 3_557
O(4) C(22) 3.502(5) no 3_457
O(4) C(25) 3.335(5) no .
O(4) C(26) 3.319(6) no .
O(4) C(30) 3.174(5) no 3_557
O(5) S(9) 3.562(3) no 4_455
O(5) S(11) 3.593(3) no 1_456
O(5) O(3) 3.198(5) no .
O(5) O(10) 3.295(4) no .
O(5) C(9) 3.412(5) no 4_455
O(5) C(15) 3.309(5) no 4_455
O(5) C(27) 3.474(5) no .
O(6) S(5) 3.042(3) no 4_455
O(6) S(6) 3.015(3) no 1_455
O(6) O(1) 3.283(5) no .
O(6) C(8) 3.062(5) no 1_455
O(6) C(9) 3.313(5) no 4_455
O(6) C(19) 3.229(5) no .
O(6) C(20) 3.487(5) no .
O(7) O(3) 3.537(5) no .
O(7) O(8) 3.176(4) no 3_557
O(7) O(9) 3.296(5) no .
O(7) O(11) 3.597(5) no .
O(7) O(12) 3.547(5) no 3_557
O(7) C(5) 3.146(5) no 1_556
O(7) C(17) 3.341(6) no 1_456
O(7) C(27) 3.496(5) no .
O(8) O(7) 3.176(4) no 3_557
O(8) O(8) 2.478(4) no 3_557
O(8) O(11) 3.482(4) no 3_557
O(8) O(12) 3.562(5) no .
O(8) C(5) 3.327(5) no 3_556
O(8) C(6) 3.351(5) no 3_556
O(8) C(26) 3.189(5) no 3_557
O(8) C(29) 3.274(5) no .
O(8) C(30) 3.242(5) no .
O(9) S(3) 3.439(3) no 1_556
O(9) O(1) 3.583(5) no 1_655
O(9) O(2) 3.263(5) no 1_655
O(9) O(7) 3.296(5) no .
O(9) C(3) 3.526(5) no 4_555
O(9) C(15) 3.360(5) no 4_455
O(9) C(19) 3.399(5) no 1_655
O(10) S(1) 3.578(3) no 4_555
O(10) S(9) 2.970(3) no 4_455
O(10) S(10) 2.884(3) no 1_455
O(10) O(2) 3.456(4) no 1_655
O(10) O(5) 3.295(4) no .
O(10) C(14) 3.077(5) no 1_455
O(10) C(15) 3.257(5) no 4_455
O(10) C(23) 3.277(5) no .
O(10) C(24) 3.572(5) no .
O(11) O(4) 3.121(4) no 3_557
O(11) O(7) 3.597(5) no .
O(11) O(8) 3.482(4) no 3_557
O(11) C(5) 3.415(6) no 1_556
O(11) C(11) 3.243(5) no 1_556
O(11) C(19) 3.584(5) no 1_655
O(11) C(20) 3.548(5) no 1_655
O(11) C(21) 3.563(6) no 1_655
O(12) O(3) 3.313(4) no 3_557
O(12) O(4) 2.479(4) no 3_557
O(12) O(7) 3.547(5) no 3_557
O(12) O(8) 3.562(5) no .
O(12) C(17) 3.460(5) no 3_656
O(12) C(18) 3.334(5) no 3_656
O(12) C(21) 3.238(6) no 1_655
O(12) C(22) 3.262(5) no 3_557
O(13) S(4) 3.283(8) no 3_656
O(13) O(15) 2.712(12) no .
O(13) O(15) 2.941(12) no 3_756
O(13) O(18) 2.464(13) no .
O(13) O(18) 2.955(12) no 3_756
O(13) C(6) 3.369(9) no 1_655
O(13) C(29) 3.468(9) no 3_656
O(15) S(4) 3.396(8) no 3_656
O(15) S(12) 3.064(8) no .
O(15) O(13) 2.712(12) no .
O(15) O(13) 2.941(12) no 3_756
O(15) C(6) 3.592(10) no 3_656
O(15) C(18) 3.465(10) no .
O(16) S(8) 3.518(9) no .
O(16) C(12) 3.480(10) no 3_656
O(16) C(21) 3.235(11) no 1_655
O(16) C(24) 3.476(10) no 1_655
O(16) C(25) 3.477(10) no 1_655
O(17) S(8) 3.548(6) no .
O(17) S(8) 3.522(6) no 3_656
O(17) C(20) 3.528(7) no 3_556
O(17) C(21) 3.321(7) no 3_556
O(18) S(4) 3.429(9) no 3_656
O(18) S(12) 2.947(9) no .
O(18) O(13) 2.464(13) no .
O(18) O(13) 2.955(12) no 3_756
O(18) C(18) 3.106(11) no .
O(19) S(8) 3.330(10) no .
O(19) S(8) 3.441(10) no 3_656
O(19) C(12) 3.376(11) no 3_656
O(19) C(21) 3.361(12) no 1_655
C(1) C(10) 3.410(6) no .
C(1) C(13) 3.507(6) no 1_455
C(2) S(6) 3.529(4) no .
C(2) O(2) 3.063(5) no 1_655
C(2) C(14) 3.510(6) no 1_455
C(3) S(5) 3.558(4) no .
C(3) O(1) 3.276(5) no 4_654
C(3) O(2) 3.258(5) no 4_654
C(3) O(9) 3.526(5) no 4_554
C(3) C(15) 3.498(6) no 1_455
C(4) C(13) 3.398(6) no 1_455
C(4) C(16) 3.488(6) no 1_455
C(5) O(7) 3.146(5) no 1_554
C(5) O(8) 3.327(5) no 3_556
C(5) O(11) 3.415(6) no 1_554
C(5) C(17) 3.487(6) no 1_455
C(6) S(12) 3.550(5) no 1_455
C(6) O(8) 3.351(5) no 3_556
C(6) O(13) 3.369(9) no 1_455
C(6) O(15) 3.592(10) no 3_656
C(6) C(18) 3.479(6) no 1_455
C(7) C(16) 3.416(6) no .
C(8) S(10) 3.533(4) no .
C(8) O(6) 3.062(5) no 1_655
C(9) S(9) 3.548(5) no .
C(9) O(1) 3.279(5) no 4_654
C(9) O(5) 3.412(5) no 4_654
C(9) O(6) 3.313(5) no 4_654
C(10) C(1) 3.410(6) no .
C(11) S(3) 3.433(5) no .
C(11) O(1) 3.429(6) no 1_654
C(11) O(3) 3.094(6) no 1_654
C(11) O(11) 3.243(5) no 1_554
C(12) O(16) 3.480(10) no 3_656
C(12) O(19) 3.376(11) no 3_656
C(13) C(1) 3.507(6) no 1_655
C(13) C(4) 3.398(6) no 1_655
C(14) S(2) 3.536(4) no 1_655
C(14) O(10) 3.077(5) no 1_655
C(14) C(2) 3.510(6) no 1_655
C(15) S(1) 3.544(5) no 1_655
C(15) O(5) 3.309(5) no 4_654
C(15) O(9) 3.360(5) no 4_654
C(15) O(10) 3.257(5) no 4_654
C(15) C(3) 3.498(6) no 1_655
C(16) C(4) 3.488(6) no 1_655
C(16) C(7) 3.416(6) no .
C(17) O(3) 3.117(5) no 1_654
C(17) O(7) 3.341(6) no 1_654
C(17) O(12) 3.460(5) no 3_656
C(17) C(5) 3.487(6) no 1_655
C(18) S(8) 3.572(5) no .
C(18) O(12) 3.334(5) no 3_656
C(18) O(15) 3.465(10) no .
C(18) O(18) 3.106(11) no .
C(18) C(6) 3.479(6) no 1_655
C(19) O(6) 3.229(5) no .
C(19) O(9) 3.399(5) no 1_455
C(19) O(11) 3.584(5) no 1_455
C(19) C(27) 3.542(6) no 1_455
C(20) O(6) 3.487(5) no .
C(20) O(11) 3.548(5) no 1_455
C(20) O(17) 3.528(7) no 3_556
C(20) C(29) 3.310(6) no 1_455
C(20) C(30) 3.307(6) no 1_455
C(21) O(11) 3.563(6) no 1_455
C(21) O(12) 3.238(6) no 1_455
C(21) O(16) 3.235(11) no 1_455
C(21) O(17) 3.321(7) no 3_556
C(21) O(19) 3.361(12) no 1_455
C(21) C(24) 3.348(7) no .
C(21) C(30) 3.232(6) no 1_455
C(22) O(4) 3.502(5) no 3_457
C(22) O(12) 3.262(5) no 3_557
C(22) C(23) 3.576(6) no .
C(22) C(24) 3.380(6) no .
C(22) C(25) 3.391(6) no .
C(23) O(1) 3.541(5) no .
C(23) O(3) 3.368(5) no .
C(23) O(10) 3.277(5) no .
C(23) C(22) 3.576(6) no .
C(24) O(10) 3.572(5) no .
C(24) O(16) 3.476(10) no 1_455
C(24) C(21) 3.348(7) no .
C(24) C(22) 3.380(6) no .
C(25) O(4) 3.335(5) no .
C(25) O(16) 3.477(10) no 1_455
C(25) C(22) 3.391(6) no .
C(25) C(28) 3.293(6) no .
C(25) C(29) 3.594(6) no .
C(26) O(4) 3.319(6) no .
C(26) O(8) 3.189(5) no 3_557
C(26) C(28) 3.385(6) no .
C(26) C(29) 3.349(6) no .
C(26) C(30) 3.576(6) no .
C(27) O(2) 3.109(5) no 1_655
C(27) O(5) 3.474(5) no .
C(27) O(7) 3.496(5) no .
C(27) C(19) 3.542(6) no 1_655
C(28) O(2) 3.453(5) no 1_655
C(28) C(25) 3.293(6) no .
C(28) C(26) 3.385(6) no .
C(29) O(8) 3.274(5) no .
C(29) O(13) 3.468(9) no 3_656
C(29) C(20) 3.310(6) no 1_655
C(29) C(25) 3.594(6) no .
C(29) C(26) 3.349(6) no .
C(30) O(4) 3.174(5) no 3_557
C(30) O(8) 3.242(5) no .
C(30) C(20) 3.307(6) no 1_655
C(30) C(21) 3.232(6) no 1_655
C(30) C(26) 3.576(6) no .
C(31) S(8) 3.456(6) no .
S(1) H(1) 3.5246 no .
S(2) H(2) 3.5248 no .
S(3) H(4) 3.5166 no .
S(4) H(3) 3.5209 no .
S(5) H(5) 3.5367 no .
S(6) H(6) 3.5365 no .
S(7) H(8) 3.5339 no .
S(8) H(7) 3.5318 no .
S(9) H(9) 3.5268 no .
S(10) H(10) 3.5253 no .
S(11) H(12) 3.5137 no .
S(12) H(11) 3.5266 no .
O(1) H(13) 3.2319 no .
O(2) H(13) 2.4934 no .
O(2) H(21) 2.98(6) no .
O(3) H(14) 3.1916 no .
O(4) H(14) 2.4127 no .
O(4) H(21) 3.51(6) no .
O(5) H(15) 3.2403 no .
O(6) H(15) 2.4813 no .
O(6) H(20) 2.93(7) no .
O(7) H(16) 3.1922 no .
O(8) H(16) 2.4576 no .
O(8) H(20) 3.48(8) no .
O(9) H(17) 3.2310 no .
O(10) H(17) 2.4756 no .
O(10) H(19) 2.80(7) no .
O(11) H(18) 3.2058 no .
O(11) H(19) 1.66(7) no .
O(12) H(18) 2.4614 no .
O(12) H(19) 3.60(7) no .
C(1) H(1) 3.4690 no .
C(1) H(2) 3.4689 no .
C(4) H(3) 3.4673 no .
C(4) H(4) 3.4583 no .
C(7) H(5) 3.4867 no .
C(7) H(6) 3.4831 no .
C(10) H(7) 3.4941 no .
C(10) H(8) 3.4908 no .
C(13) H(9) 3.4602 no .
C(13) H(10) 3.4583 no .
C(16) H(11) 3.4790 no .
C(16) H(12) 3.4640 no .
C(19) H(14) 3.3642 no .
C(20) H(21) 2.39(6) no .
C(21) H(21) 2.54(6) no .
C(22) H(13) 3.3485 no .
C(23) H(16) 3.3900 no .
C(24) H(20) 2.33(7) no .
C(25) H(20) 2.50(7) no .
C(26) H(15) 3.3578 no .
C(27) H(18) 3.3866 no .
C(28) H(19) 2.28(7) no .
C(29) H(19) 2.55(7) no .
C(30) H(17) 3.3424 no .
C(30) H(19) 2.35(7) no .
H(1) H(2) 2.3411 no .
H(3) H(4) 2.3237 no .
H(5) H(6) 2.3172 no .
H(7) H(8) 2.3077 no .
H(9) H(10) 2.3302 no .
H(11) H(12) 2.3330 no .
H(13) H(14) 2.1293 no .
H(13) H(21) 3.3104 no .
H(14) H(21) 3.4849 no .
H(15) H(16) 2.1314 no .
H(15) H(20) 3.2589 no .
H(16) H(20) 3.4518 no .
H(17) H(18) 2.1367 no .
H(17) H(19) 3.1985 no .
H(18) H(19) 3.4961 no .
S(1) H(1) 3.1042 no 4_554
S(1) H(9) 3.3659 no 4_454
S(2) H(13) 3.2124 no 1_655
S(2) H(17) 3.4054 no .
S(3) H(7) 3.5367 no .
S(3) H(9) 3.3616 no 4_454
S(3) H(10) 3.1782 no 4_454
S(3) H(19) 3.52(7) no 1_554
S(4) H(17) 3.5611 no .
S(5) H(5) 2.9832 no 4_554
S(6) H(15) 3.1184 no 1_655
S(7) H(1) 3.3276 no 4_554
S(7) H(2) 3.3316 no 4_554
S(7) H(21) 3.29(7) no 1_654
S(9) H(6) 3.5977 no .
S(9) H(9) 2.9873 no 4_554
S(10) H(5) 3.5794 no .
S(10) H(17) 3.0376 no 1_655
S(11) H(5) 3.4195 no 4_554
S(11) H(6) 3.3766 no 4_554
S(12) H(15) 3.5890 no 1_655
O(1) H(2) 2.4260 no 4_455
O(1) H(6) 2.8485 no 4_455
O(1) H(7) 2.9394 no 1_456
O(1) H(19) 3.43(7) no 1_455
O(2) H(1) 2.5800 no 1_455
O(2) H(2) 2.7766 no 4_455
O(2) H(19) 3.39(7) no 1_455
O(3) H(7) 2.7013 no 1_456
O(3) H(11) 2.2492 no 1_456
O(3) H(20) 2.98(7) no .
O(4) H(7) 3.3461 no 3_556
O(4) H(8) 2.9797 no 3_556
O(4) H(11) 3.5532 no 1_456
O(4) H(16) 3.5501 no .
O(5) H(6) 2.5953 no 4_455
O(5) H(10) 2.8997 no 4_455
O(5) H(11) 3.0971 no 1_456
O(5) H(21) 3.22(7) no .
O(6) H(5) 2.5498 no 1_455
O(6) H(6) 2.9065 no 4_455
O(6) H(21) 3.24(7) no .
O(7) H(3) 2.2867 no 1_556
O(7) H(11) 2.7874 no 1_456
O(7) H(19) 3.17(7) no .
O(8) H(3) 3.5515 no 1_556
O(8) H(3) 2.7239 no 3_556
O(8) H(4) 2.7695 no 3_556
O(8) H(18) 3.4571 no .
O(9) H(2) 2.9853 no 4_555
O(9) H(3) 3.2009 no 1_556
O(9) H(7) 3.5765 no 1_556
O(9) H(10) 2.5242 no 4_455
O(9) H(20) 3.40(7) no .
O(10) H(9) 2.6417 no 1_455
O(10) H(10) 2.8722 no 4_455
O(10) H(20) 3.53(8) no .
O(11) H(3) 2.8779 no 1_556
O(11) H(7) 2.3548 no 1_556
O(11) H(21) 3.59(7) no 1_655
O(12) H(11) 2.9390 no 3_656
O(12) H(12) 2.6610 no 3_656
O(12) H(14) 3.1075 no 1_655
O(13) H(4) 2.7134 no 1_655
O(13) H(4) 3.3949 no 3_656
O(13) H(12) 3.4451 no .
O(13) H(16) 3.4015 no 3_656
O(13) H(17) 3.2788 no 3_656
O(13) H(18) 2.6444 no 3_656
O(15) H(4) 3.2120 no 3_656
O(15) H(12) 3.0915 no .
O(15) H(15) 3.3547 no 1_655
O(15) H(16) 2.8326 no 1_655
O(16) H(8) 2.7623 no 3_656
O(16) H(13) 3.4083 no 1_655
O(16) H(14) 2.5557 no 1_655
O(16) H(15) 2.9060 no 1_655
O(16) H(16) 2.9036 no 1_655
O(17) H(8) 3.3406 no .
O(17) H(12) 3.0133 no .
O(17) H(13) 2.9331 no 3_556
O(17) H(14) 2.5122 no 3_556
O(17) H(18) 3.3642 no 3_656
O(18) H(4) 3.5162 no 3_656
O(18) H(12) 2.6425 no .
O(18) H(16) 3.3379 no 1_655
O(18) H(18) 3.1778 no 3_656
O(19) H(8) 2.7790 no 3_656
O(19) H(13) 3.3637 no 1_655
O(19) H(14) 2.5839 no 1_655
O(19) H(15) 3.4780 no 1_655
O(19) H(16) 3.5324 no 1_655
C(2) H(9) 3.4380 no 1_455
C(3) H(10) 3.4085 no 1_455
C(5) H(7) 3.5586 no .
C(5) H(19) 3.43(7) no 1_554
C(6) H(8) 3.4150 no .
C(6) H(16) 3.3200 no 3_556
C(8) H(1) 3.4643 no .
C(9) H(2) 3.5099 no .
C(11) H(21) 3.15(7) no 1_654
C(14) H(5) 3.5913 no .
C(15) H(6) 3.5525 no .
C(17) H(3) 3.4423 no 1_655
C(17) H(20) 3.27(7) no 1_654
C(18) H(4) 3.4326 no 1_655
C(18) H(18) 3.5824 no 3_656
C(19) H(2) 2.9564 no 4_455
C(19) H(19) 3.27(7) no 1_455
C(20) H(15) 3.5538 no .
C(21) H(15) 3.3990 no .
C(22) H(7) 3.3556 no 1_456
C(22) H(11) 3.2121 no 1_456
C(22) H(20) 3.43(7) no .
C(23) H(6) 3.1049 no 4_455
C(23) H(21) 3.15(7) no .
C(24) H(17) 3.4862 no .
C(25) H(4) 3.3207 no 3_556
C(25) H(17) 3.3259 no .
C(26) H(3) 3.2285 no 1_556
C(26) H(4) 3.5224 no 3_556
C(26) H(19) 3.55(7) no .
C(27) H(10) 3.0580 no 4_455
C(27) H(20) 3.37(7) no .
C(28) H(13) 3.4158 no 1_655
C(28) H(16) 3.5319 no .
C(29) H(12) 3.4779 no 3_656
C(29) H(13) 3.2007 no 1_655
C(30) H(7) 3.4334 no 1_556
C(30) H(12) 3.5211 no 3_656
C(30) H(13) 3.5801 no 1_655
C(30) H(14) 3.3729 no 1_655
C(31) H(8) 3.4057 no 3_656
C(31) H(12) 3.1742 no .
C(31) H(16) 3.5725 no 1_655
H(1) S(1) 3.1042 no 4_555
H(1) S(7) 3.3276 no 4_555
H(1) O(2) 2.5800 no 1_655
H(1) C(8) 3.4643 no .
H(1) H(9) 3.5192 no 1_455
H(2) S(7) 3.3316 no 4_555
H(2) O(1) 2.4260 no 4_654
H(2) O(2) 2.7766 no 4_654
H(2) O(9) 2.9853 no 4_554
H(2) C(9) 3.5099 no .
H(2) C(19) 2.9564 no 4_654
H(2) H(10) 3.4834 no 1_455
H(2) H(19) 3.3603 no 4_554
H(2) H(21) 3.2909 no 4_654
H(3) O(7) 2.2867 no 1_554
H(3) O(8) 3.5515 no 1_554
H(3) O(8) 2.7239 no 3_556
H(3) O(9) 3.2009 no 1_554
H(3) O(11) 2.8779 no 1_554
H(3) C(17) 3.4423 no 1_455
H(3) C(26) 3.2285 no 1_554
H(3) H(11) 3.5053 no 1_455
H(3) H(19) 2.9048 no 1_554
H(3) H(20) 3.2779 no 1_554
H(4) O(8) 2.7695 no 3_556
H(4) O(13) 2.7134 no 1_455
H(4) O(13) 3.3949 no 3_656
H(4) O(15) 3.2120 no 3_656
H(4) O(18) 3.5162 no 3_656
H(4) C(18) 3.4326 no 1_455
H(4) C(25) 3.3207 no 3_556
H(4) C(26) 3.5224 no 3_556
H(4) H(12) 3.4687 no 1_455
H(4) H(16) 2.5514 no 3_556
H(4) H(18) 3.3633 no 3_556
H(5) S(5) 2.9832 no 4_555
H(5) S(10) 3.5794 no .
H(5) S(11) 3.4195 no 4_555
H(5) O(6) 2.5498 no 1_655
H(5) C(14) 3.5913 no .
H(6) S(9) 3.5977 no .
H(6) S(11) 3.3766 no 4_555
H(6) O(1) 2.8485 no 4_654
H(6) O(5) 2.5953 no 4_654
H(6) O(6) 2.9065 no 4_654
H(6) C(15) 3.5525 no .
H(6) C(23) 3.1049 no 4_654
H(6) H(20) 3.3934 no 4_654
H(6) H(21) 2.9457 no 4_654
H(7) S(3) 3.5367 no .
H(7) O(1) 2.9394 no 1_654
H(7) O(3) 2.7013 no 1_654
H(7) O(4) 3.3461 no 3_556
H(7) O(9) 3.5765 no 1_554
H(7) O(11) 2.3548 no 1_554
H(7) C(5) 3.5586 no .
H(7) C(22) 3.3556 no 1_654
H(7) C(30) 3.4334 no 1_554
H(7) H(19) 3.0751 no 1_554
H(7) H(21) 2.6731 no 1_654
H(8) O(4) 2.9797 no 3_556
H(8) O(16) 2.7623 no 3_656
H(8) O(17) 3.3406 no .
H(8) O(19) 2.7790 no 3_656
H(8) C(6) 3.4150 no .
H(8) C(31) 3.4057 no 3_656
H(8) H(14) 2.8502 no 3_556
H(8) H(16) 3.5769 no 3_556
H(9) S(1) 3.3659 no 4_655
H(9) S(3) 3.3616 no 4_655
H(9) S(9) 2.9873 no 4_555
H(9) O(10) 2.6417 no 1_655
H(9) C(2) 3.4380 no 1_655
H(9) H(1) 3.5192 no 1_655
H(10) S(3) 3.1782 no 4_655
H(10) O(5) 2.8997 no 4_654
H(10) O(9) 2.5242 no 4_654
H(10) O(10) 2.8722 no 4_654
H(10) C(3) 3.4085 no 1_655
H(10) C(27) 3.0580 no 4_654
H(10) H(2) 3.4834 no 1_655
H(10) H(19) 3.2377 no 4_654
H(10) H(20) 3.2649 no 4_654
H(11) O(3) 2.2492 no 1_654
H(11) O(4) 3.5532 no 1_654
H(11) O(5) 3.0971 no 1_654
H(11) O(7) 2.7874 no 1_654
H(11) O(12) 2.9390 no 3_656
H(11) C(22) 3.2121 no 1_654
H(11) H(3) 3.5053 no 1_655
H(11) H(20) 2.6632 no 1_654
H(11) H(21) 3.2335 no 1_654
H(12) O(12) 2.6610 no 3_656
H(12) O(13) 3.4451 no .
H(12) O(15) 3.0915 no .
H(12) O(17) 3.0133 no .
H(12) O(18) 2.6425 no .
H(12) C(29) 3.4779 no 3_656
H(12) C(30) 3.5211 no 3_656
H(12) C(31) 3.1742 no .
H(12) H(4) 3.4687 no 1_655
H(12) H(18) 2.7698 no 3_656
H(13) S(2) 3.2124 no 1_455
H(13) O(16) 3.4083 no 1_455
H(13) O(17) 2.9331 no 3_556
H(13) O(19) 3.3637 no 1_455
H(13) C(28) 3.4158 no 1_455
H(13) C(29) 3.2007 no 1_455
H(13) C(30) 3.5801 no 1_455
H(13) H(18) 3.3434 no 1_455
H(14) O(12) 3.1075 no 1_455
H(14) O(16) 2.5557 no 1_455
H(14) O(17) 2.5122 no 3_556
H(14) O(19) 2.5839 no 1_455
H(14) C(30) 3.3729 no 1_455
H(14) H(8) 2.8502 no 3_556
H(14) H(15) 3.5198 no .
H(15) S(6) 3.1184 no 1_455
H(15) S(12) 3.5890 no 1_455
H(15) O(15) 3.3547 no 1_455
H(15) O(16) 2.9060 no 1_455
H(15) O(19) 3.4780 no 1_455
H(15) C(20) 3.5538 no .
H(15) C(21) 3.3990 no .
H(15) H(14) 3.5198 no .
H(16) O(4) 3.5501 no .
H(16) O(13) 3.4015 no 3_656
H(16) O(15) 2.8326 no 1_455
H(16) O(16) 2.9036 no 1_455
H(16) O(18) 3.3379 no 1_455
H(16) O(19) 3.5324 no 1_455
H(16) C(6) 3.3200 no 3_556
H(16) C(28) 3.5319 no .
H(16) C(31) 3.5725 no 1_455
H(16) H(4) 2.5514 no 3_556
H(16) H(8) 3.5769 no 3_556
H(16) H(17) 3.4083 no .
H(16) H(18) 3.5722 no .
H(17) S(2) 3.4054 no .
H(17) S(4) 3.5611 no .
H(17) S(10) 3.0376 no 1_455
H(17) O(13) 3.2788 no 3_656
H(17) C(24) 3.4862 no .
H(17) C(25) 3.3259 no .
H(17) H(16) 3.4083 no .
H(18) O(8) 3.4571 no .
H(18) O(13) 2.6444 no 3_656
H(18) O(17) 3.3642 no 3_656
H(18) O(18) 3.1778 no 3_656
H(18) C(18) 3.5824 no 3_656
H(18) H(4) 3.3633 no 3_556
H(18) H(12) 2.7698 no 3_656
H(18) H(13) 3.3434 no 1_655
H(18) H(16) 3.5722 no .
H(19) S(3) 3.52(7) no 1_556
H(19) O(1) 3.43(7) no 1_655
H(19) O(2) 3.39(7) no 1_655
H(19) O(7) 3.17(7) no .
H(19) C(5) 3.43(7) no 1_556
H(19) C(19) 3.27(7) no 1_655
H(19) C(26) 3.55(7) no .
H(19) H(2) 3.3603 no 4_555
H(19) H(3) 2.9048 no 1_556
H(19) H(7) 3.0751 no 1_556
H(19) H(10) 3.2377 no 4_455
H(20) O(3) 2.98(7) no .
H(20) O(9) 3.40(7) no .
H(20) O(10) 3.53(8) no .
H(20) C(17) 3.27(7) no 1_456
H(20) C(22) 3.43(7) no .
H(20) C(27) 3.37(7) no .
H(20) H(3) 3.2779 no 1_556
H(20) H(6) 3.3934 no 4_455
H(20) H(10) 3.2649 no 4_455
H(20) H(11) 2.6632 no 1_456
H(20) H(21) 3.46(10) no .
H(21) S(7) 3.29(7) no 1_456
H(21) O(5) 3.22(7) no .
H(21) O(6) 3.24(7) no .
H(21) O(11) 3.59(7) no 1_455
H(21) C(11) 3.15(7) no 1_456
H(21) C(23) 3.15(7) no .
H(21) H(2) 3.2909 no 4_455
H(21) H(6) 2.9457 no 4_455
H(21) H(7) 2.6731 no 1_456
H(21) H(11) 3.2335 no 1_456
H(21) H(20) 3.46(10) no .

loop_
_geom_hbond_atom_site_label_D
_geom_hbond_atom_site_label_H
_geom_hbond_atom_site_label_A
_geom_hbond_distance_DA
_geom_hbond_distance_DH
_geom_hbond_distance_HA
_geom_hbond_angle_DHA
_geom_hbond_publ_flag
O(9) H(19) O(11) 2.457(4) 0.806 1.66(7) 172(7) no

loop_
_geom_torsion_atom_site_label_1
_geom_torsion_atom_site_label_2
_geom_torsion_atom_site_label_3
_geom_torsion_atom_site_label_4
_geom_torsion
_geom_torsion_publ_flag
_geom_torsion_site_symmetry_1
_geom_torsion_site_symmetry_3
_geom_torsion_site_symmetry_4
C(1) S(1) C(3) C(2) 0.6(3) no . . .
C(3) S(1) C(1) S(2) -1.2(3) no . . .
C(3) S(1) C(1) C(4) 178.7(3) no . . .
C(1) S(2) C(2) C(3) -0.9(3) no . . .
C(2) S(2) C(1) S(1) 1.3(3) no . . .
C(2) S(2) C(1) C(4) -178.6(3) no . . .
C(4) S(3) C(5) C(6) 0.8(4) no . . .
C(5) S(3) C(4) S(4) -2.2(3) no . . .
C(5) S(3) C(4) C(1) 176.5(3) no . . .
C(4) S(4) C(6) C(5) -2.1(4) no . . .
C(6) S(4) C(4) S(3) 2.6(3) no . . .
C(6) S(4) C(4) C(1) -176.2(3) no . . .
C(7) S(5) C(9) C(8) 2.0(3) no . . .
C(9) S(5) C(7) S(6) -3.2(3) no . . .
C(9) S(5) C(7) C(10) 178.5(3) no . . .
C(7) S(6) C(8) C(9) -1.8(3) no . . .
C(8) S(6) C(7) S(5) 3.1(3) no . . .
C(8) S(6) C(7) C(10) -178.5(3) no . . .
C(10) S(7) C(11) C(12) 0.7(4) no . . .
C(11) S(7) C(10) S(8) -1.1(3) no . . .
C(11) S(7) C(10) C(7) 178.9(3) no . . .
C(10) S(8) C(12) C(11) -0.6(4) no . . .
C(12) S(8) C(10) S(7) 1.0(3) no . . .
C(12) S(8) C(10) C(7) -178.9(3) no . . .
C(13) S(9) C(15) C(14) 0.5(3) no . . .
C(15) S(9) C(13) S(10) -1.1(3) no . . .
C(15) S(9) C(13) C(16) 179.8(3) no . . .
C(13) S(10) C(14) C(15) -0.8(3) no . . .
C(14) S(10) C(13) S(9) 1.2(3) no . . .
C(14) S(10) C(13) C(16) -179.7(3) no . . .
C(16) S(11) C(17) C(18) 0.4(3) no . . .
C(17) S(11) C(16) S(12) -1.7(3) no . . .
C(17) S(11) C(16) C(13) 177.3(3) no . . .
C(16) S(12) C(18) C(17) -1.8(4) no . . .
C(18) S(12) C(16) S(11) 2.1(3) no . . .
C(18) S(12) C(16) C(13) -176.9(3) no . . .
O(16) O(15) O(18) C(31) -13.7(12) no . . .
O(18) O(15) O(16) O(19) 25(3) no . . .
O(18) O(15) O(16) C(31) 18.5(16) no . . .
O(16) O(15) C(31) O(16) 0.0(4) no . . .
O(16) O(15) C(31) O(17) -176.2(10) no . . .
O(16) O(15) C(31) O(18) 165.6(9) no . . .
O(16) O(15) C(31) O(19) -3.1(5) no . . .
C(31) O(15) O(16) O(19) 6.8(10) no . . .
C(31) O(15) O(16) C(31) 0.0(4) no . . .
O(18) O(15) C(31) O(16) -165.6(13) no . . .
O(18) O(15) C(31) O(17) 18.3(15) no . . .
O(18) O(15) C(31) O(18) 0.0(10) no . . .
O(18) O(15) C(31) O(19) -168.7(12) no . . .
C(31) O(15) O(18) C(31) 0.0(3) no . . .
O(15) O(16) O(19) O(17) -175.8(16) no . . 3_656
O(15) O(16) O(19) C(31) -4.3(9) no . . .
O(15) O(16) C(31) O(15) 0.0(4) no . . .
O(15) O(16) C(31) O(17) 175.6(11) no . . .
O(15) O(16) C(31) O(18) -7.0(5) no . . .
O(15) O(16) C(31) O(19) 173.8(9) no . . .
O(19) O(16) C(31) O(15) -173.8(12) no . . .
O(19) O(16) C(31) O(17) 1.8(16) no . . .
O(19) O(16) C(31) O(18) 179.2(12) no . . .
O(19) O(16) C(31) O(19) 0.0(9) no . . .
C(31) O(16) O(19) O(17) -171(3) no . . 3_656
C(31) O(16) O(19) C(31) 0.0(3) no . . .
O(19) O(17) C(31) O(15) 177.6(6) no 3_656 . .
O(19) O(17) C(31) O(16) 3.2(10) no 3_656 . .
O(19) O(17) C(31) O(18) -174.4(5) no 3_656 . .
O(19) O(17) C(31) O(19) 4.1(7) no 3_656 . .
C(31) O(17) O(19) O(16) -173(2) no . 3_656 3_656
C(31) O(17) O(19) C(31) -5.7(13) no . 3_656 3_656
O(15) O(18) C(31) O(15) 0.0(9) no . . .
O(15) O(18) C(31) O(16) 16.4(14) no . . .
O(15) O(18) C(31) O(17) -165.4(12) no . . .
O(15) O(18) C(31) O(19) 17.0(18) no . . .
O(16) O(19) C(31) O(15) 7.1(14) no . . .
O(16) O(19) C(31) O(16) 0.0(9) no . . .
O(16) O(19) C(31) O(17) -178.7(11) no . . .
O(16) O(19) C(31) O(18) -1.2(18) no . . .
O(17) O(19) C(31) O(15) -179.9(8) no 3_656 . .
O(17) O(19) C(31) O(16) 173.0(18) no 3_656 . .
O(17) O(19) C(31) O(17) -5.7(13) no 3_656 . .
O(17) O(19) C(31) O(18) 171.7(7) no 3_656 . .
S(1) C(1) C(4) S(3) 3.0(5) no . . .
S(1) C(1) C(4) S(4) -178.3(3) no . . .
S(2) C(1) C(4) S(3) -177.2(3) no . . .
S(2) C(1) C(4) S(4) 1.5(5) no . . .
S(2) C(2) C(3) S(1) 0.2(5) no . . .
S(3) C(5) C(6) S(4) 0.9(5) no . . .
S(5) C(7) C(10) S(7) -0.9(5) no . . .
S(5) C(7) C(10) S(8) 179.1(2) no . . .
S(6) C(7) C(10) S(7) -179.1(3) no . . .
S(6) C(7) C(10) S(8) 0.8(5) no . . .
S(6) C(8) C(9) S(5) -0.1(5) no . . .
S(7) C(11) C(12) S(8) -0.1(5) no . . .
S(9) C(13) C(16) S(11) 1.3(5) no . . .
S(9) C(13) C(16) S(12) -179.8(3) no . . .
S(10) C(13) C(16) S(11) -177.8(3) no . . .
S(10) C(13) C(16) S(12) 1.1(5) no . . .
S(10) C(14) C(15) S(9) 0.2(5) no . . .
S(11) C(17) C(18) S(12) 1.0(5) no . . .
O(1) C(19) C(20) C(21) 4.9(7) no . . .
O(2) C(19) C(20) C(21) -173.1(4) no . . .
C(19) C(20) C(21) C(22) -8.2(8) no . . .
C(20) C(21) C(22) O(3) 0.5(8) no . . .
C(20) C(21) C(22) O(4) -178.4(5) no . . .
O(5) C(23) C(24) C(25) 5.2(7) no . . .
O(6) C(23) C(24) C(25) -174.6(4) no . . .
C(23) C(24) C(25) C(26) -2.8(8) no . . .
C(24) C(25) C(26) O(7) 0.6(7) no . . .
C(24) C(25) C(26) O(8) -178.1(4) no . . .
O(9) C(27) C(28) C(29) 1.4(7) no . . .
O(10) C(27) C(28) C(29) -177.5(4) no . . .
C(27) C(28) C(29) C(30) -2.2(8) no . . .
C(28) C(29) C(30) O(11) 0.6(7) no . . .
C(28) C(29) C(30) O(12) -177.6(4) no . . .
